data_7003054
loop_
_publ_author_name
'Singh, Akhilesh Kumar'
'Mukherjee, Rabindranath'

_publ_section_title
;
 Cobalt(ii) and cobalt(iii) complexes of thioether-containing
 hexadentate pyrazine amide ligands: C--S bond cleavage and
 cyclometallation reaction
;
_journal_issue 2
_journal_name_full 'Dalton Transactions'
_journal_page_first 260
_journal_page_last 270
_journal_paper_doi 10.1039/b709901k
_journal_year 2008
_chemical_formula_moiety 'C25 H19 Co N6 O2 S2'
_chemical_formula_sum 'C25 H19 Co N6 O2 S2'
_chemical_formula_weight 558.51
_chemical_name_systematic
;
?
;
_space_group_IT_number 15
_symmetry_cell_setting monoclinic
_symmetry_space_group_name_Hall '-C 2yc'
_symmetry_space_group_name_H-M 'C 1 2/c 1'
_atom_sites_solution_hydrogens geom
_atom_sites_solution_primary direct
_atom_sites_solution_secondary difmap
_audit_creation_method SHELXL-97
_cell_angle_alpha 90.000
_cell_angle_beta 120.892(5)
_cell_angle_gamma 90.000
_cell_formula_units_Z 8
_cell_length_a 29.151(5)
_cell_length_b 7.911(5)
_cell_length_c 22.885(5)
_cell_measurement_temperature 100(2)
_cell_volume 4529(3)
_computing_cell_refinement 'Bruker SMART'
_computing_data_collection 'Bruker SMART APEX'
_computing_data_reduction 'Bruker SAINT PLUS'
_computing_molecular_graphics 'Ortep-3 for Windows (Farrugia, 1997)'
_computing_publication_material 'WinGX publication routines (Farrugia, 1999)'
_computing_structure_refinement 'SHELXL-97 (Sheldrick, 1997)'
_computing_structure_solution 'SIR97(Altomare, et. al. 1999)'
_diffrn_ambient_temperature 100(2)
_diffrn_measured_fraction_theta_full 0.984
_diffrn_measured_fraction_theta_max 0.984
_diffrn_measurement_device_type 'CCD area detector'
_diffrn_measurement_method 'phi and omega scans'
_diffrn_radiation_monochromator graphite
_diffrn_radiation_source 'fine-focus sealed tube'
_diffrn_radiation_type MoK\a
_diffrn_radiation_wavelength 0.71073
_diffrn_reflns_av_R_equivalents 0.0682
_diffrn_reflns_av_sigmaI/netI 0.0877
_diffrn_reflns_limit_h_max 34
_diffrn_reflns_limit_h_min -38
_diffrn_reflns_limit_k_max 10
_diffrn_reflns_limit_k_min -10
_diffrn_reflns_limit_l_max 30
_diffrn_reflns_limit_l_min -23
_diffrn_reflns_number 14707
_diffrn_reflns_theta_full 28.37
_diffrn_reflns_theta_max 28.37
_diffrn_reflns_theta_min 2.07
_exptl_absorpt_coefficient_mu 0.981
_exptl_absorpt_correction_T_max 0.8279
_exptl_absorpt_correction_T_min 0.8279
_exptl_absorpt_correction_type empirical
_exptl_absorpt_process_details SADABS
_exptl_crystal_colour Reddish-brown
_exptl_crystal_density_diffrn 1.638
_exptl_crystal_density_method 'not measured'
_exptl_crystal_description Block
_exptl_crystal_F_000 2288
_exptl_crystal_size_max 0.20
_exptl_crystal_size_mid 0.20
_exptl_crystal_size_min 0.20
_refine_diff_density_max 0.847
_refine_diff_density_min -0.688
_refine_diff_density_rms 0.138
_refine_ls_extinction_method none
_refine_ls_goodness_of_fit_ref 1.082
_refine_ls_hydrogen_treatment mixed
_refine_ls_matrix_type full
_refine_ls_number_parameters 329
_refine_ls_number_reflns 5583
_refine_ls_number_restraints 0
_refine_ls_restrained_S_all 1.082
_refine_ls_R_factor_all 0.0975
_refine_ls_R_factor_gt 0.0572
_refine_ls_shift/su_max 0.001
_refine_ls_shift/su_mean 0.000
_refine_ls_structure_factor_coef Fsqd
_refine_ls_weighting_details 'calc w=1/[\s^2^(Fo^2^)+(0.0430P)^2^+11.5704P] where P=(Fo^2^+2Fc^2^)/3'
_refine_ls_weighting_scheme calc
_refine_ls_wR_factor_gt 0.1106
_refine_ls_wR_factor_ref 0.1321
_reflns_number_gt 3814
_reflns_number_total 5583
_reflns_threshold_expression >2sigma(I)
_cod_data_source_file b709901k.txt
_cod_data_source_block 15maya
_cod_depositor_comments
;
The following automatic conversions were performed:
'_symmetry_cell_setting' value 'Monoclinic' changed to 'monoclinic'
according to '/home/saulius/struct/CIF-dictionaries/cif_core.dic'
dictionary named 'cif_core.dic' version 2.4.1 from
2010-06-29.

'_exptl_absorpt_correction_type' value 'Empirical' changed to
'empirical' according to
'/home/saulius/struct/CIF-dictionaries/cif_core.dic' dictionary named
'cif_core.dic' version 2.4.1 from 2010-06-29.

Automatic conversion script
Id: cif_fix_enum 1527 2010-12-29 10:47:43Z saulius 
;
_cod_original_sg_symbol_H-M C2/c
_cod_database_code 7003054

loop_
_symmetry_equiv_pos_as_xyz
'x, y, z'
'-x, y, -z+1/2'
'x+1/2, y+1/2, z'
'-x+1/2, y+1/2, -z+1/2'
'-x, -y, -z'
'x, -y, z-1/2'
'-x+1/2, -y+1/2, -z'
'x+1/2, -y+1/2, z-1/2'

loop_
_atom_site_label
_atom_site_type_symbol
_atom_site_fract_x
_atom_site_fract_y
_atom_site_fract_z
_atom_site_U_iso_or_equiv
_atom_site_adp_type
_atom_site_occupancy
_atom_site_symmetry_multiplicity
_atom_site_calc_flag
_atom_site_refinement_flags
_atom_site_disorder_assembly
_atom_site_disorder_group
Co Co 0.616745(18) 0.04058(6) 0.20932(2) 0.01119(13) Uani 1 1 d . . .
S1 S 0.62070(3) 0.29412(12) 0.25134(5) 0.0143(2) Uani 1 1 d . . .
S2 S 0.63971(4) -0.21249(13) 0.32805(5) 0.0169(2) Uani 1 1 d . . .
O1 O 0.46950(10) -0.0386(4) 0.04842(14) 0.0247(7) Uani 1 1 d . . .
O2 O 0.77159(10) -0.0465(3) 0.27144(13) 0.0193(6) Uani 1 1 d . . .
C4 C 0.55201(14) -0.1836(5) 0.10684(18) 0.0127(7) Uani 1 1 d . . .
N1 N 0.60141(11) -0.1759(4) 0.16249(14) 0.0111(6) Uani 1 1 d . . .
N2 N 0.56968(12) -0.4501(4) 0.07408(16) 0.0164(7) Uani 1 1 d . . .
N3 N 0.54339(11) 0.0872(4) 0.14149(15) 0.0118(6) Uani 1 1 d . . .
N4 N 0.69294(11) 0.0024(4) 0.27213(15) 0.0133(6) Uani 1 1 d . . .
N5 N 0.64451(11) 0.1078(4) 0.14669(15) 0.0119(6) Uani 1 1 d . . .
N6 N 0.69437(13) 0.1283(4) 0.07035(17) 0.0214(7) Uani 1 1 d . . .
C1 C 0.63431(14) -0.3056(5) 0.17489(18) 0.0131(7) Uani 1 1 d . . .
H1 H 0.6688 -0.3060 0.2148 0.016 Uiso 1 1 calc R . .
C2 C 0.61841(14) -0.4401(5) 0.12970(19) 0.0147(8) Uani 1 1 d . . .
H2 H 0.6432 -0.5288 0.1387 0.018 Uiso 1 1 calc R . .
C3 C 0.53663(14) -0.3226(5) 0.06344(19) 0.0157(8) Uani 1 1 d . . .
H3 H 0.5014 -0.3263 0.0250 0.019 Uiso 1 1 calc R . .
C5 C 0.51655(14) -0.0356(5) 0.09535(19) 0.0162(8) Uani 1 1 d . . .
C6 C 0.52022(14) 0.2423(5) 0.14165(19) 0.0131(7) Uani 1 1 d . . .
C7 C 0.46805(14) 0.2950(5) 0.09391(19) 0.0165(8) Uani 1 1 d . . .
H7 H 0.4450 0.2234 0.0570 0.020 Uiso 1 1 calc R . .
C8 C 0.45044(14) 0.4529(5) 0.1011(2) 0.0182(8) Uani 1 1 d . . .
H8 H 0.4152 0.4880 0.0683 0.022 Uiso 1 1 calc R . .
C9 C 0.48259(15) 0.5604(5) 0.1544(2) 0.0205(9) Uani 1 1 d . . .
H9 H 0.4695 0.6668 0.1588 0.025 Uiso 1 1 calc R . .
C10 C 0.53423(15) 0.5094(5) 0.20125(19) 0.0161(8) Uani 1 1 d . . .
H10 H 0.5570 0.5813 0.2382 0.019 Uiso 1 1 calc R . .
C11 C 0.55273(14) 0.3544(5) 0.19431(18) 0.0143(8) Uani 1 1 d . . .
C12 C 0.61753(15) 0.2364(5) 0.32636(19) 0.0192(8) Uani 1 1 d . . .
H12A H 0.6537 0.2085 0.3646 0.023 Uiso 1 1 calc R . .
H12B H 0.6034 0.3322 0.3403 0.023 Uiso 1 1 calc R . .
C13 C 0.58149(15) 0.0863(5) 0.3088(2) 0.0194(9) Uani 1 1 d . . .
H13A H 0.5439 0.1232 0.2795 0.023 Uiso 1 1 calc R . .
H13B H 0.5854 0.0388 0.3512 0.023 Uiso 1 1 calc R . .
C14 C 0.59394(14) -0.0523(5) 0.27181(19) 0.0136(8) Uani 1 1 d . . .
H14 H 0.5646(15) -0.109(5) 0.247(2) 0.018(11) Uiso 1 1 d . . .
C15 C 0.69781(14) -0.0889(5) 0.37734(19) 0.0136(8) Uani 1 1 d . . .
C16 C 0.72093(15) -0.0789(5) 0.4472(2) 0.0194(8) Uani 1 1 d . . .
H16 H 0.7059 -0.1406 0.4690 0.023 Uiso 1 1 calc R . .
C17 C 0.76551(16) 0.0197(5) 0.4856(2) 0.0229(9) Uani 1 1 d . . .
H17 H 0.7816 0.0237 0.5337 0.028 Uiso 1 1 calc R . .
C18 C 0.78671(15) 0.1126(5) 0.4539(2) 0.0226(9) Uani 1 1 d . . .
H18 H 0.8171 0.1821 0.4802 0.027 Uiso 1 1 calc R . .
C19 C 0.76354(14) 0.1043(5) 0.38383(19) 0.0180(8) Uani 1 1 d . . .
H19 H 0.7782 0.1691 0.3623 0.022 Uiso 1 1 calc R . .
C20 C 0.71891(13) 0.0018(5) 0.34429(18) 0.0129(7) Uani 1 1 d . . .
C21 C 0.72428(13) -0.0015(5) 0.24444(18) 0.0130(8) Uani 1 1 d . . .
C22 C 0.69574(14) 0.0600(5) 0.17259(18) 0.0123(7) Uani 1 1 d . . .
C23 C 0.71996(15) 0.0717(5) 0.1343(2) 0.0185(8) Uani 1 1 d . . .
H23 H 0.7563 0.0381 0.1544 0.022 Uiso 1 1 calc R . .
C24 C 0.64343(15) 0.1740(5) 0.04526(19) 0.0181(8) Uani 1 1 d . . .
H24 H 0.6236 0.2146 -0.0002 0.022 Uiso 1 1 calc R . .
C25 C 0.61838(15) 0.1648(5) 0.08281(18) 0.0155(8) Uani 1 1 d . . .
H25 H 0.5822 0.1994 0.0628 0.019 Uiso 1 1 calc R . .

loop_
_atom_site_aniso_label
_atom_site_aniso_U_11
_atom_site_aniso_U_22
_atom_site_aniso_U_33
_atom_site_aniso_U_23
_atom_site_aniso_U_13
_atom_site_aniso_U_12
Co 0.0091(2) 0.0131(3) 0.0109(2) -0.0008(2) 0.0048(2) -0.00026(19)
S1 0.0125(4) 0.0163(5) 0.0143(5) -0.0032(4) 0.0071(4) -0.0011(3)
S2 0.0170(5) 0.0183(5) 0.0166(5) 0.0024(4) 0.0095(4) -0.0007(4)
O1 0.0136(13) 0.0240(16) 0.0222(15) -0.0047(12) -0.0011(12) 0.0011(12)
O2 0.0125(12) 0.0257(16) 0.0192(14) -0.0008(12) 0.0078(11) 0.0004(11)
C4 0.0132(17) 0.0146(19) 0.0141(18) 0.0022(15) 0.0096(15) -0.0001(14)
N1 0.0104(14) 0.0139(16) 0.0074(14) -0.0005(12) 0.0034(12) -0.0033(12)
N2 0.0177(15) 0.0145(17) 0.0195(17) 0.0008(13) 0.0113(14) -0.0001(13)
N3 0.0104(14) 0.0111(15) 0.0121(15) 0.0010(12) 0.0044(13) 0.0001(11)
N4 0.0143(15) 0.0134(16) 0.0114(15) 0.0009(12) 0.0060(13) 0.0000(12)
N5 0.0112(14) 0.0106(15) 0.0121(15) 0.0008(12) 0.0047(13) -0.0016(12)
N6 0.0231(17) 0.026(2) 0.0195(18) -0.0012(15) 0.0141(15) -0.0062(15)
C1 0.0117(17) 0.015(2) 0.0135(18) 0.0036(15) 0.0076(15) -0.0002(14)
C2 0.0116(17) 0.016(2) 0.0172(19) 0.0042(15) 0.0082(15) -0.0018(15)
C3 0.0116(17) 0.019(2) 0.0129(19) 0.0017(15) 0.0036(15) -0.0020(15)
C5 0.0140(18) 0.018(2) 0.0148(19) 0.0004(15) 0.0061(15) -0.0024(15)
C6 0.0131(17) 0.0145(19) 0.0153(19) 0.0020(14) 0.0099(16) 0.0018(14)
C7 0.0152(18) 0.019(2) 0.018(2) 0.0040(16) 0.0098(16) -0.0015(15)
C8 0.0116(17) 0.023(2) 0.021(2) 0.0105(17) 0.0094(16) 0.0077(16)
C9 0.023(2) 0.017(2) 0.027(2) 0.0027(17) 0.0163(18) 0.0018(16)
C10 0.0237(19) 0.0087(19) 0.020(2) -0.0020(15) 0.0139(17) -0.0017(15)
C11 0.0128(17) 0.0145(19) 0.0155(19) 0.0026(15) 0.0072(16) -0.0015(14)
C12 0.0184(19) 0.028(2) 0.0116(19) -0.0012(16) 0.0082(16) 0.0031(17)
C13 0.0188(19) 0.024(2) 0.020(2) 0.0031(16) 0.0137(18) 0.0017(16)
C14 0.0105(17) 0.018(2) 0.0145(19) 0.0007(15) 0.0081(15) -0.0024(15)
C15 0.0118(17) 0.0131(19) 0.0163(19) -0.0012(15) 0.0074(15) 0.0034(14)
C16 0.025(2) 0.021(2) 0.018(2) 0.0011(16) 0.0151(18) 0.0034(16)
C17 0.024(2) 0.026(2) 0.016(2) -0.0027(17) 0.0083(17) 0.0049(18)
C18 0.019(2) 0.025(2) 0.016(2) -0.0067(17) 0.0029(17) 0.0010(17)
C19 0.0175(19) 0.018(2) 0.019(2) 0.0009(16) 0.0096(17) -0.0008(15)
C20 0.0109(16) 0.0153(19) 0.0118(18) 0.0016(14) 0.0052(15) 0.0033(14)
C21 0.0129(17) 0.0117(19) 0.0133(18) -0.0026(14) 0.0060(15) -0.0021(13)
C22 0.0135(17) 0.0127(19) 0.0135(18) -0.0037(14) 0.0090(15) -0.0051(14)
C23 0.0186(19) 0.021(2) 0.020(2) -0.0044(16) 0.0122(17) -0.0063(16)
C24 0.024(2) 0.018(2) 0.0104(19) 0.0013(15) 0.0077(17) -0.0039(16)
C25 0.0206(19) 0.0130(19) 0.0146(19) -0.0029(15) 0.0102(16) -0.0011(15)

loop_
_atom_type_symbol
_atom_type_description
_atom_type_scat_dispersion_real
_atom_type_scat_dispersion_imag
_atom_type_scat_source
C C 0.0033 0.0016 'International Tables Vol C Tables 4.2.6.8 and 6.1.1.4'
H H 0.0000 0.0000 'International Tables Vol C Tables 4.2.6.8 and 6.1.1.4'
N N 0.0061 0.0033 'International Tables Vol C Tables 4.2.6.8 and 6.1.1.4'
O O 0.0106 0.0060 'International Tables Vol C Tables 4.2.6.8 and 6.1.1.4'
S S 0.1246 0.1234 'International Tables Vol C Tables 4.2.6.8 and 6.1.1.4'
Co Co 0.3494 0.9721 'International Tables Vol C Tables 4.2.6.8 and 6.1.1.4'

loop_
_geom_angle_atom_site_label_1
_geom_angle_atom_site_label_2
_geom_angle_atom_site_label_3
_geom_angle
_geom_angle_site_symmetry_1
_geom_angle_site_symmetry_3
_geom_angle_publ_flag
N3 Co N1 83.04(12) . . ?
N3 Co N4 174.58(13) . . ?
N1 Co N4 97.02(12) . . ?
N3 Co C14 90.43(14) . . ?
N1 Co C14 90.23(14) . . ?
N4 Co C14 94.99(14) . . ?
N3 Co N5 93.47(12) . . ?
N1 Co N5 84.52(12) . . ?
N4 Co N5 81.15(12) . . ?
C14 Co N5 173.03(14) . . ?
N3 Co S1 87.99(9) . . ?
N1 Co S1 171.00(9) . . ?
N4 Co S1 91.98(9) . . ?
C14 Co S1 89.10(12) . . ?
N5 Co S1 96.80(9) . . ?
C11 S1 C12 100.43(17) . . ?
C11 S1 Co 97.70(13) . . ?
C12 S1 Co 99.58(14) . . ?
C15 S2 C14 100.43(18) . . ?
N1 C4 C3 120.4(3) . . ?
N1 C4 C5 116.0(3) . . ?
C3 C4 C5 123.6(3) . . ?
C1 N1 C4 118.0(3) . . ?
C1 N1 Co 128.6(2) . . ?
C4 N1 Co 113.1(2) . . ?
C3 N2 C2 116.5(3) . . ?
C5 N3 C6 123.1(3) . . ?
C5 N3 Co 116.7(2) . . ?
C6 N3 Co 120.2(2) . . ?
C21 N4 C20 117.4(3) . . ?
C21 N4 Co 116.4(2) . . ?
C20 N4 Co 125.6(2) . . ?
C25 N5 C22 117.3(3) . . ?
C25 N5 Co 130.3(2) . . ?
C22 N5 Co 111.5(2) . . ?
C23 N6 C24 115.7(3) . . ?
N1 C1 C2 120.2(3) . . ?
N2 C2 C1 122.7(3) . . ?
N2 C3 C4 122.1(3) . . ?
O1 C5 N3 129.3(4) . . ?
O1 C5 C4 119.9(3) . . ?
N3 C5 C4 110.8(3) . . ?
N3 C6 C11 116.2(3) . . ?
N3 C6 C7 126.1(3) . . ?
C11 C6 C7 117.7(3) . . ?
C8 C7 C6 119.5(4) . . ?
C9 C8 C7 122.1(3) . . ?
C8 C9 C10 118.6(4) . . ?
C11 C10 C9 120.1(4) . . ?
C10 C11 C6 122.0(3) . . ?
C10 C11 S1 120.3(3) . . ?
C6 C11 S1 117.7(3) . . ?
C13 C12 S1 108.3(3) . . ?
C12 C13 C14 112.4(3) . . ?
C13 C14 S2 113.8(3) . . ?
C13 C14 Co 113.0(3) . . ?
S2 C14 Co 111.78(18) . . ?
C16 C15 C20 120.6(3) . . ?
C16 C15 S2 120.5(3) . . ?
C20 C15 S2 118.9(3) . . ?
C17 C16 C15 120.6(4) . . ?
C16 C17 C18 119.8(4) . . ?
C17 C18 C19 119.9(4) . . ?
C18 C19 C20 121.0(4) . . ?
C15 C20 C19 118.0(3) . . ?
C15 C20 N4 120.8(3) . . ?
C19 C20 N4 120.9(3) . . ?
O2 C21 N4 128.2(3) . . ?
O2 C21 C22 119.4(3) . . ?
N4 C21 C22 112.3(3) . . ?
N5 C22 C23 120.9(3) . . ?
N5 C22 C21 116.2(3) . . ?
C23 C22 C21 122.9(3) . . ?
N6 C23 C22 122.6(4) . . ?
N6 C24 C25 122.8(4) . . ?
N5 C25 C24 120.7(3) . . ?

loop_
_geom_bond_atom_site_label_1
_geom_bond_atom_site_label_2
_geom_bond_distance
_geom_bond_site_symmetry_2
_geom_bond_publ_flag
Co N3 1.926(3) . ?
Co N1 1.946(3) . ?
Co N4 1.952(3) . ?
Co C14 2.001(4) . ?
Co N5 2.046(3) . ?
Co S1 2.2017(16) . ?
S1 C11 1.789(4) . ?
S1 C12 1.824(4) . ?
S2 C15 1.771(4) . ?
S2 C14 1.811(4) . ?
O1 C5 1.234(4) . ?
O2 C21 1.239(4) . ?
C4 N1 1.348(4) . ?
C4 C3 1.393(5) . ?
C4 C5 1.493(5) . ?
N1 C1 1.332(4) . ?
N2 C3 1.329(5) . ?
N2 C2 1.337(4) . ?
N3 C5 1.350(5) . ?
N3 C6 1.401(5) . ?
N4 C21 1.353(5) . ?
N4 C20 1.420(4) . ?
N5 C25 1.333(4) . ?
N5 C22 1.347(4) . ?
N6 C23 1.334(5) . ?
N6 C24 1.338(5) . ?
C1 C2 1.388(5) . ?
C6 C11 1.401(5) . ?
C6 C7 1.405(5) . ?
C7 C8 1.391(5) . ?
C8 C9 1.384(6) . ?
C9 C10 1.386(5) . ?
C10 C11 1.382(5) . ?
C12 C13 1.497(5) . ?
C13 C14 1.538(5) . ?
C15 C16 1.383(5) . ?
C15 C20 1.394(5) . ?
C16 C17 1.377(6) . ?
C17 C18 1.381(6) . ?
C18 C19 1.386(5) . ?
C19 C20 1.400(5) . ?
C21 C22 1.492(5) . ?
C22 C23 1.382(5) . ?
C24 C25 1.386(5) . ?
